data_4331247
loop_
_publ_author_name
'Tommy Kenny'
'Simon Lamare'
'Shawkat M. Aly'
'Daniel Fortin'
'Gessie Brisard'
'Pierre D. Harvey'

_publ_section_title
;
 Reduced and Oxidized Forms of the Pt-Organometallic Version of
 Polyaniline
;
_journal_name_full 'Inorganic Chemistry'
_journal_page_first 13081
_journal_page_last 13095
_journal_paper_doi 10.1021/ic300775n
_journal_volume 51
_journal_year 2012
_chemical_formula_sum 'C18 H8 Cl4 I2 N2'
_chemical_formula_weight 647.9
_chemical_name_systematic
;
 ?
;
_space_group_IT_number 60
_symmetry_cell_setting orthorhombic
_symmetry_space_group_name_Hall '-P 2n 2c'
_symmetry_space_group_name_H-M 'P c a n'
_atom_sites_solution_hydrogens geom
_atom_sites_solution_primary direct
_atom_sites_solution_secondary difmap
_audit_conform_dict_location ftp://ftp.iucr.org/pub/cif_core.dic
_audit_conform_dict_name cif_core.dic
_audit_conform_dict_version 2.3
_audit_creation_date 2009-10-29T13:43:18-00:00
_audit_creation_method 'WinGX routine CIF_UPDATE'
_cell_angle_alpha 90
_cell_angle_beta 90
_cell_angle_gamma 90
_cell_formula_units_Z 4
_cell_length_a 6.232(3)
_cell_length_b 15.450(5)
_cell_length_c 20.624(5)
_cell_measurement_reflns_used 20
_cell_measurement_temperature 293(2)
_cell_measurement_theta_max 25
_cell_measurement_theta_min 20
_cell_volume 1985.8(12)
_computing_cell_refinement Difrac
_computing_data_collection Difrac
_computing_data_reduction NRCVAX
_computing_structure_refinement 'SHELXL-97 (Sheldrick, 1997)'
_computing_structure_solution 'SHELXS-97 (Sheldrick, 1997)'
_diffrn_ambient_temperature 293(2)
_diffrn_measured_fraction_theta_full 0.735
_diffrn_measured_fraction_theta_max 0.731
_diffrn_measurement_device_type CAD4
_diffrn_measurement_method Omega
_diffrn_radiation_monochromator graphite
_diffrn_radiation_type MoK\a
_diffrn_radiation_wavelength 0.71073
_diffrn_reflns_av_R_equivalents 0
_diffrn_reflns_av_unetI/netI 0.3473
_diffrn_reflns_limit_h_max 4
_diffrn_reflns_limit_h_min 0
_diffrn_reflns_limit_k_max 18
_diffrn_reflns_limit_k_min 0
_diffrn_reflns_limit_l_max 25
_diffrn_reflns_limit_l_min 0
_diffrn_reflns_number 1373
_diffrn_reflns_theta_full 25.5
_diffrn_reflns_theta_max 25.59
_diffrn_reflns_theta_min 2.37
_diffrn_standards_decay_% 0
_diffrn_standards_interval_count 100
_diffrn_standards_number 1
_exptl_absorpt_coefficient_mu 3.711
_exptl_absorpt_correction_T_max 0.8968
_exptl_absorpt_correction_T_min 0.524
_exptl_absorpt_correction_type psi-scan
_exptl_absorpt_process_details empirical
_exptl_crystal_colour Black
_exptl_crystal_density_diffrn 2.167
_exptl_crystal_description Plate
_exptl_crystal_F_000 1216
_exptl_crystal_size_max 0.2
_exptl_crystal_size_mid 0.2
_exptl_crystal_size_min 0.03
_refine_diff_density_max 0.724
_refine_diff_density_min -0.866
_refine_diff_density_rms 0.198
_refine_ls_extinction_method none
_refine_ls_goodness_of_fit_ref 0.768
_refine_ls_hydrogen_treatment none
_refine_ls_matrix_type full
_refine_ls_number_parameters 64
_refine_ls_number_reflns 1373
_refine_ls_number_restraints 0
_refine_ls_restrained_S_all 0.768
_refine_ls_R_factor_all 0.3495
_refine_ls_R_factor_gt 0.0821
_refine_ls_shift/su_max 0
_refine_ls_shift/su_mean 0
_refine_ls_structure_factor_coef Fsqd
_refine_ls_weighting_details 'calc w=1/[\s^2^(Fo^2^)+(0.0635P)^2^+0.0000P] where P=(Fo^2^+2Fc^2^)/3'
_refine_ls_weighting_scheme calc
_refine_ls_wR_factor_gt 0.1353
_refine_ls_wR_factor_ref 0.1862
_reflns_number_gt 368
_reflns_number_total 1373
_reflns_threshold_expression >2sigma(I)
_cod_data_source_file ic300775n_si_002_04.cif
_cod_data_source_block 2c
_cod_depositor_comments
;
The following automatic conversions were performed:

'_exptl_absorpt_correction_type' value 'Psi-Scan' changed to
'psi-scan' according to the built-in table from CIF Core dictionary
named 'cif_core.dic' version 2.4.1 from 2010-06-29.

Automatic conversion script
Id: cif_fix_values 1891 2012-01-12 08:04:46Z andrius 
;
_cod_original_cell_volume 1985.9(12)
_cod_database_code 4331247

loop_
_symmetry_equiv_pos_as_xyz
'x, y, z'
'-x+1/2, -y+1/2, z+1/2'
'x, -y, -z+1/2'
'-x+1/2, y+1/2, -z'
'-x, -y, -z'
'x-1/2, y-1/2, -z-1/2'
'-x, y, z-1/2'
'x-1/2, -y-1/2, z'

loop_
_atom_site_label
_atom_site_type_symbol
_atom_site_fract_x
_atom_site_fract_y
_atom_site_fract_z
_atom_site_U_iso_or_equiv
_atom_site_adp_type
_atom_site_occupancy
_atom_site_symmetry_multiplicity
_atom_site_calc_flag
_atom_site_refinement_flags
Cl2 Cl 0.9615(11) 0.1943(4) 0.0375(3) 0.046(2) Uani 1 1 d .
C2 C 0.969(4) 0.0844(13) 0.0186(9) 0.028(2) Uani 1 1 d .
C5 C 1.309(4) 0.1004(12) -0.1703(9) 0.028(2) Uani 1 1 d .
H005 H 1.1693 0.0798 -0.1716 0.034 Uiso 1 1 calc R
C7 C 1.638(4) 0.1381(12) -0.2189(9) 0.028(2) Uani 1 1 d .
C8 C 1.709(4) 0.1647(12) -0.1601(9) 0.028(2) Uani 1 1 d .
H007 H 1.8469 0.1872 -0.1562 0.034 Uiso 1 1 calc R
C9 C 1.582(3) 0.1589(13) -0.1067(9) 0.028(2) Uani 1 1 d .
H008 H 1.6304 0.1798 -0.067 0.034 Uiso 1 1 calc R
C4 C 1.388(4) 0.1231(12) -0.1113(10) 0.028(2) Uani 1 1 d .
C1 C 0.846(4) 0.0282(12) 0.0449(9) 0.028(2) Uani 1 1 d .
C6 C 1.412(4) 0.1047(12) -0.2251(10) 0.028(2) Uani 1 1 d .
H011 H 1.3507 0.0888 -0.2645 0.034 Uiso 1 1 calc R
C3 C 1.132(4) 0.0663(13) -0.0284(9) 0.028(2) Uani 1 1 d .
I1 I 1.8200(4) 0.14913(13) -0.30388(8) 0.0726(8) Uani 1 1 d .
Cl1 Cl 0.6158(12) 0.0680(4) 0.0850(3) 0.057(2) Uani 1 1 d .
N1 N 1.255(3) 0.1235(9) -0.0556(7) 0.028(2) Uani 1 1 d .

loop_
_atom_site_aniso_label
_atom_site_aniso_U_11
_atom_site_aniso_U_22
_atom_site_aniso_U_33
_atom_site_aniso_U_23
_atom_site_aniso_U_13
_atom_site_aniso_U_12
Cl2 0.061(6) 0.027(3) 0.050(4) 0.002(3) -0.001(4) 0.007(4)
C2 0.030(6) 0.021(4) 0.033(4) 0.002(4) -0.001(4) -0.015(4)
C5 0.030(6) 0.021(4) 0.033(4) 0.002(4) -0.001(4) -0.015(4)
C7 0.030(6) 0.021(4) 0.033(4) 0.002(4) -0.001(4) -0.015(4)
C8 0.030(6) 0.021(4) 0.033(4) 0.002(4) -0.001(4) -0.015(4)
C9 0.030(6) 0.021(4) 0.033(4) 0.002(4) -0.001(4) -0.015(4)
C4 0.030(6) 0.021(4) 0.033(4) 0.002(4) -0.001(4) -0.015(4)
C1 0.030(6) 0.021(4) 0.033(4) 0.002(4) -0.001(4) -0.015(4)
C6 0.030(6) 0.021(4) 0.033(4) 0.002(4) -0.001(4) -0.015(4)
C3 0.030(6) 0.021(4) 0.033(4) 0.002(4) -0.001(4) -0.015(4)
I1 0.0704(15) 0.0924(15) 0.0548(11) -0.0067(13) 0.0208(13) -0.0100(16)
Cl1 0.069(6) 0.039(4) 0.063(4) 0.000(4) 0.026(4) 0.008(4)
N1 0.030(6) 0.021(4) 0.033(4) 0.002(4) -0.001(4) -0.015(4)

loop_
_atom_type_symbol
_atom_type_description
_atom_type_scat_dispersion_real
_atom_type_scat_dispersion_imag
_atom_type_scat_source
C C 0.003 0.002 'International Tables Vol C Tables 4.2.6.8 and 6.1.1.4'
H H 0 0 'International Tables Vol C Tables 4.2.6.8 and 6.1.1.4'
Cl Cl 0.148 0.159 'International Tables Vol C Tables 4.2.6.8 and 6.1.1.4'
I I -0.474 1.812 'International Tables Vol C Tables 4.2.6.8 and 6.1.1.4'
N N 0.006 0.003 'International Tables Vol C Tables 4.2.6.8 and 6.1.1.4'

loop_
_geom_angle_atom_site_label_1
_geom_angle_atom_site_label_2
_geom_angle_atom_site_label_3
_geom_angle
_geom_angle_site_symmetry_1
_geom_angle_site_symmetry_3
C1 C2 C3 125(2) . .
C1 C2 Cl2 123.5(19) . .
C3 C2 Cl2 111.1(17) . .
C6 C5 C4 126(2) . .
C8 C7 C6 119.1(19) . .
C8 C7 I1 123.2(17) . .
C6 C7 I1 117.6(14) . .
C7 C8 C9 121(2) . .
C4 C9 C8 120(2) . .
C9 C4 C5 120(2) . .
C9 C4 N1 118.0(19) . .
C5 C4 N1 121(2) . .
C2 C1 C3 121(2) . 5_755
C2 C1 Cl1 116.6(17) . .
C3 C1 Cl1 121.0(17) 5_755 .
C5 C6 C7 114(2) . .
N1 C3 C2 125(2) . .
N1 C3 C1 121(2) . 5_755
C2 C3 C1 113.9(19) . 5_755
C3 N1 C4 133.8(17) . .

loop_
_geom_bond_atom_site_label_1
_geom_bond_atom_site_label_2
_geom_bond_distance
_geom_bond_site_symmetry_2
Cl2 C2 1.74(2) .
C2 C1 1.28(2) .
C2 C3 1.43(3) .
C5 C6 1.30(2) .
C5 C4 1.36(2) .
C7 C8 1.35(2) .
C7 C6 1.51(3) .
C7 I1 2.095(19) .
C8 C9 1.36(2) .
C9 C4 1.34(2) .
C4 N1 1.42(2) .
C1 C3 1.51(3) 5_755
C1 Cl1 1.77(2) .
C3 N1 1.30(2) .
C3 C1 1.51(3) 5_755

loop_
_geom_torsion_atom_site_label_1
_geom_torsion_atom_site_label_2
_geom_torsion_atom_site_label_3
_geom_torsion_atom_site_label_4
_geom_torsion
_geom_torsion_site_symmetry_1
_geom_torsion_site_symmetry_4
C6 C7 C8 C9 2(3) . .
I1 C7 C8 C9 177.7(15) . .
C7 C8 C9 C4 3(3) . .
C8 C9 C4 C5 -6(3) . .
C8 C9 C4 N1 -175.9(18) . .
C6 C5 C4 C9 5(3) . .
C6 C5 C4 N1 174(2) . .
C3 C2 C1 C3 1(4) . 5_755
Cl2 C2 C1 C3 -177.3(15) . 5_755
C3 C2 C1 Cl1 -164.5(16) . .
Cl2 C2 C1 Cl1 17(3) . .
C4 C5 C6 C7 0(3) . .
C8 C7 C6 C5 -4(3) . .
I1 C7 C6 C5 -179.5(15) . .
C1 C2 C3 N1 179(2) . .
Cl2 C2 C3 N1 -2(3) . .
C1 C2 C3 C1 -1(4) . 5_755
Cl2 C2 C3 C1 177.5(14) . 5_755
C2 C3 N1 C4 -163(2) . .
C1 C3 N1 C4 17(4) 5_755 .
C9 C4 N1 C3 -136(2) . .
C5 C4 N1 C3 54(3) . .
